data_1577317
loop_
_publ_author_name
'Teschers, Charlotte S.'
'Barra, Cyriac'
'Scher\"ubl, Maximilian'
'Zuber, Julian'
'Marek, Ilan'

_publ_section_title
;
 Diastereoselective Synthesis of Spiro[2,n]alkanes via Intramolecular
 Carbolithiation
;
_journal_name_full 'Chemical Science'
_journal_paper_doi 10.1039/D6SC03169B
_journal_year 2026
_chemical_formula_sum 'C15 H18 O3'
_chemical_formula_weight 246.29
_space_group_crystal_system monoclinic
_space_group_IT_number 14
_space_group_name_Hall '-P 2yn'
_space_group_name_H-M_alt 'P 1 21/n 1'
_atom_sites_solution_hydrogens geom
_atom_sites_solution_primary direct
_atom_sites_solution_secondary difmap
_audit_creation_method
;FinalCif V144 by Daniel Kratzert, Freiburg 2025, 
https://dkratzert.de/finalcif.html
;
_audit_update_record
;
2026-04-15 deposited with the CCDC.	2026-05-28 downloaded from the CCDC.
;
_cell_angle_alpha 90
_cell_angle_beta 93.101(3)
_cell_angle_gamma 90
_cell_formula_units_Z 4
_cell_length_a 10.7981(8)
_cell_length_b 7.4662(5)
_cell_length_c 16.4344(12)
_cell_measurement_reflns_used 9951
_cell_measurement_temperature 100(2)
_cell_measurement_theta_max 26.3215
_cell_measurement_theta_min 2.4825
_cell_volume 1323.01(16)
_computing_cell_refinement 'SAINT V8.40B'
_computing_data_collection 'Bruker BIS V6.2.16/2021-10-23 and APEX4 2021.10-0'
_computing_data_reduction 'SAINT V8.40B'
_computing_molecular_graphics 'PLATON (Spek, 2011)'
_computing_publication_material 'PLATON (Spek, 2011), enCIFer (Allen, 2004)'
_computing_structure_refinement 'SHELXL (Sheldrick, 2015), SHELXLE (Huebschle, 2011)'
_computing_structure_solution 'SHELXT (Sheldrick, 2015)'
_diffrn_ambient_environment N~2~
_diffrn_ambient_temperature 100(2)
_diffrn_detector CPAD
_diffrn_detector_area_resol_mean 16
_diffrn_detector_type 'Bruker PHOTON III'
_diffrn_measured_fraction_theta_full 0.999
_diffrn_measured_fraction_theta_max 0.993
_diffrn_measurement_device 'three-angle diffractometer'
_diffrn_measurement_device_type 'Bruker D8 VENTURE'
_diffrn_measurement_method '\w and \f scans'
_diffrn_measurement_specimen_support 'MiTeGen micromount'
_diffrn_radiation_monochromator 'Helios optic'
_diffrn_radiation_probe x-ray
_diffrn_radiation_source 'TXS rotating anode'
_diffrn_radiation_type MoK\a
_diffrn_radiation_wavelength 0.71073
_diffrn_reflns_av_R_equivalents 0.0755
_diffrn_reflns_av_unetI/netI 0.0213
_diffrn_reflns_Laue_measured_fraction_full 0.999
_diffrn_reflns_Laue_measured_fraction_max 0.993
_diffrn_reflns_limit_h_max 13
_diffrn_reflns_limit_h_min -13
_diffrn_reflns_limit_k_max 9
_diffrn_reflns_limit_k_min -9
_diffrn_reflns_limit_l_max 20
_diffrn_reflns_limit_l_min -20
_diffrn_reflns_number 69964
_diffrn_reflns_point_group_measured_fraction_full 0.999
_diffrn_reflns_point_group_measured_fraction_max 0.993
_diffrn_reflns_theta_full 25.242
_diffrn_reflns_theta_max 26.504
_diffrn_reflns_theta_min 2.482
_diffrn_source 'TXS rotating anode'
_diffrn_source_current 50.0
_diffrn_source_voltage 50.0
_exptl_absorpt_coefficient_mu 0.085
_exptl_absorpt_correction_T_max 0.7454
_exptl_absorpt_correction_T_min 0.7051
_exptl_absorpt_correction_type multi-scan
_exptl_absorpt_process_details 'SADABS 2016/2 (Bruker, 2016)'
_exptl_crystal_colour colourless
_exptl_crystal_density_diffrn 1.237
_exptl_crystal_description block
_exptl_crystal_F_000 528
_exptl_crystal_size_max 0.098
_exptl_crystal_size_mid 0.089
_exptl_crystal_size_min 0.040
_refine_diff_density_max 0.280
_refine_diff_density_min -0.189
_refine_diff_density_rms 0.041
_refine_ls_extinction_method none
_refine_ls_goodness_of_fit_ref 1.065
_refine_ls_hydrogen_treatment mixed
_refine_ls_matrix_type full
_refine_ls_number_parameters 166
_refine_ls_number_reflns 2726
_refine_ls_number_restraints 0
_refine_ls_restrained_S_all 1.065
_refine_ls_R_factor_all 0.0448
_refine_ls_R_factor_gt 0.0351
_refine_ls_shift/su_max 0.000
_refine_ls_shift/su_mean 0.000
_refine_ls_structure_factor_coef Fsqd
_refine_ls_weighting_details 'w=1/[\s^2^(Fo^2^)+(0.0493P)^2^+0.4493P] where P=(Fo^2^+2Fc^2^)/3'
_refine_ls_weighting_scheme calc
_refine_ls_wR_factor_gt 0.0905
_refine_ls_wR_factor_ref 0.0971
_reflns_Friedel_coverage 0.000
_reflns_number_gt 2331
_reflns_number_total 2726
_reflns_threshold_expression 'I > 2\s(I)'
_cod_data_source_file d6sc03169b2.cif
_cod_data_source_block TesCh2
_cod_original_sg_symbol_H-M 'P 21/n'
_cod_database_code 1577317
_shelx_shelxl_version_number 2019/3
_shelx_space_group_comment
;
The symmetry employed for this shelxl refinement is uniquely defined
by the following loop, which should always be used as a source of
symmetry information in preference to the above space-group names.
They are only intended as comments.
;
_diffrn_measurement_ambient_temperature_device_make 'Oxford Cryostream'

loop_
_space_group_symop_operation_xyz
'x, y, z'
'-x+1/2, y+1/2, -z+1/2'
'-x, -y, -z'
'x-1/2, -y-1/2, z-1/2'

loop_
_atom_site_label
_atom_site_type_symbol
_atom_site_fract_x
_atom_site_fract_y
_atom_site_fract_z
_atom_site_U_iso_or_equiv
_atom_site_adp_type
_atom_site_occupancy
_atom_site_site_symmetry_order
_atom_site_calc_flag
_atom_site_refinement_flags_posn
_atom_site_refinement_flags_adp
_atom_site_refinement_flags_occupancy
_atom_site_disorder_assembly
_atom_site_disorder_group
O1 O 0.92186(8) 0.32553(13) 0.37363(6) 0.0274(2) Uani 1 1 d . . . . .
O2 O 0.59192(8) 0.17286(11) 0.48882(5) 0.0185(2) Uani 1 1 d . . . . .
O3 O 0.45280(8) 0.05994(12) 0.39721(5) 0.0205(2) Uani 1 1 d . . . . .
H3A H 0.4400(10) -0.015(2) 0.4379(9) 0.031 Uiso 1 1 calc R U . . .
C1 C 1.02872(12) 0.2239(2) 0.39822(11) 0.0352(4) Uani 1 1 d . . . . .
H1A H 1.025240 0.191532 0.455841 0.053 Uiso 1 1 calc R U . . .
H1B H 1.103335 0.295330 0.390548 0.053 Uiso 1 1 calc R U . . .
H1C H 1.031282 0.114761 0.365225 0.053 Uiso 1 1 calc R U . . .
C2 C 0.81185(11) 0.22459(16) 0.37997(7) 0.0187(3) Uani 1 1 d . . . . .
H2A H 0.796081 0.202413 0.437893 0.022 Uiso 1 1 calc R U . . .
H2B H 0.818974 0.107777 0.352107 0.022 Uiso 1 1 calc R U . . .
C3 C 0.70850(10) 0.33335(16) 0.34001(7) 0.0165(2) Uani 1 1 d . . . . .
H3 H 0.722813 0.365497 0.282197 0.020 Uiso 1 1 calc R U . . .
C4 C 0.57064(10) 0.30438(15) 0.35595(7) 0.0150(2) Uani 1 1 d . . . . .
C5 C 0.64033(10) 0.47369(16) 0.38372(7) 0.0159(2) Uani 1 1 d . . . . .
C6 C 0.54051(10) 0.17432(15) 0.42019(7) 0.0150(2) Uani 1 1 d . . . . .
C7 C 0.48002(11) 0.31121(15) 0.28319(7) 0.0159(2) Uani 1 1 d . . . . .
C8 C 0.50218(11) 0.21399(16) 0.21314(7) 0.0188(3) Uani 1 1 d . . . . .
H8 H 0.576898 0.147655 0.210305 0.023 Uiso 1 1 calc R U . . .
C9 C 0.41572(12) 0.21335(17) 0.14735(7) 0.0216(3) Uani 1 1 d . . . . .
H9 H 0.431530 0.146535 0.099818 0.026 Uiso 1 1 calc R U . . .
C10 C 0.30653(12) 0.30986(17) 0.15086(7) 0.0217(3) Uani 1 1 d . . . . .
H10 H 0.247635 0.309421 0.105774 0.026 Uiso 1 1 calc R U . . .
C11 C 0.28332(11) 0.40741(18) 0.22053(8) 0.0222(3) Uani 1 1 d . . . . .
H11 H 0.208594 0.473817 0.223106 0.027 Uiso 1 1 calc R U . . .
C12 C 0.36986(11) 0.40746(17) 0.28644(7) 0.0189(3) Uani 1 1 d . . . . .
H12 H 0.353674 0.473711 0.334059 0.023 Uiso 1 1 calc R U . . .
C13 C 0.61899(11) 0.66490(16) 0.35335(8) 0.0199(3) Uani 1 1 d . . . . .
H13A H 0.531800 0.705560 0.354147 0.024 Uiso 1 1 calc R U . . .
H13B H 0.654200 0.690290 0.300177 0.024 Uiso 1 1 calc R U . . .
C14 C 0.70232(12) 0.72621(17) 0.42828(8) 0.0223(3) Uani 1 1 d . . . . .
H14A H 0.789897 0.747218 0.416014 0.027 Uiso 1 1 calc R U . . .
H14B H 0.668451 0.829234 0.457807 0.027 Uiso 1 1 calc R U . . .
C15 C 0.67948(11) 0.54246(16) 0.46903(7) 0.0186(3) Uani 1 1 d . . . . .
H15A H 0.755333 0.485258 0.493573 0.022 Uiso 1 1 calc R U . . .
H15B H 0.611978 0.543228 0.507464 0.022 Uiso 1 1 calc R U . . .

loop_
_atom_site_aniso_label
_atom_site_aniso_U_11
_atom_site_aniso_U_22
_atom_site_aniso_U_33
_atom_site_aniso_U_23
_atom_site_aniso_U_13
_atom_site_aniso_U_12
O1 0.0156(4) 0.0212(5) 0.0453(6) 0.0040(4) 0.0004(4) 0.0003(4)
O2 0.0217(4) 0.0190(4) 0.0144(4) 0.0027(3) -0.0033(3) -0.0039(3)
O3 0.0246(5) 0.0193(5) 0.0170(4) 0.0040(3) -0.0049(3) -0.0079(4)
C1 0.0176(6) 0.0317(8) 0.0558(10) 0.0018(7) -0.0016(6) 0.0039(6)
C2 0.0170(6) 0.0176(6) 0.0214(6) -0.0005(5) 0.0008(4) 0.0001(5)
C3 0.0164(5) 0.0169(6) 0.0162(5) 0.0005(4) 0.0014(4) -0.0011(4)
C4 0.0161(5) 0.0149(6) 0.0140(5) 0.0003(4) 0.0004(4) 0.0005(4)
C5 0.0168(5) 0.0150(6) 0.0157(5) 0.0006(4) 0.0006(4) -0.0012(4)
C6 0.0148(5) 0.0138(5) 0.0162(5) -0.0010(4) 0.0003(4) 0.0014(4)
C7 0.0185(6) 0.0150(6) 0.0140(5) 0.0027(4) 0.0001(4) -0.0018(4)
C8 0.0198(6) 0.0177(6) 0.0187(6) -0.0001(5) 0.0002(5) 0.0009(5)
C9 0.0275(6) 0.0212(6) 0.0160(6) -0.0020(5) -0.0004(5) -0.0019(5)
C10 0.0230(6) 0.0231(6) 0.0181(6) 0.0031(5) -0.0060(5) -0.0030(5)
C11 0.0196(6) 0.0234(6) 0.0231(6) 0.0029(5) -0.0019(5) 0.0036(5)
C12 0.0214(6) 0.0194(6) 0.0160(5) 0.0004(5) 0.0012(4) 0.0014(5)
C13 0.0231(6) 0.0162(6) 0.0206(6) 0.0018(5) 0.0022(5) -0.0007(5)
C14 0.0252(6) 0.0169(6) 0.0250(6) -0.0024(5) 0.0018(5) -0.0023(5)
C15 0.0207(6) 0.0176(6) 0.0175(6) -0.0018(4) 0.0001(4) -0.0016(5)

loop_
_atom_type_symbol
_atom_type_description
_atom_type_scat_dispersion_real
_atom_type_scat_dispersion_imag
_atom_type_scat_source
C C 0.0033 0.0016 'International Tables Vol C Tables 4.2.6.8 and 6.1.1.4'
H H 0.0000 0.0000 'International Tables Vol C Tables 4.2.6.8 and 6.1.1.4'
O O 0.0106 0.0060 'International Tables Vol C Tables 4.2.6.8 and 6.1.1.4'

loop_
_geom_angle_atom_site_label_1
_geom_angle_atom_site_label_2
_geom_angle_atom_site_label_3
_geom_angle
_geom_angle_site_symmetry_1
_geom_angle_site_symmetry_3
_geom_angle_publ_flag
C2 O1 C1 111.50(10) . . ?
C6 O3 H3A 109.5 . . ?
O1 C1 H1A 109.5 . . ?
O1 C1 H1B 109.5 . . ?
H1A C1 H1B 109.5 . . ?
O1 C1 H1C 109.5 . . ?
H1A C1 H1C 109.5 . . ?
H1B C1 H1C 109.5 . . ?
O1 C2 C3 106.66(10) . . ?
O1 C2 H2A 110.4 . . ?
C3 C2 H2A 110.4 . . ?
O1 C2 H2B 110.4 . . ?
C3 C2 H2B 110.4 . . ?
H2A C2 H2B 108.6 . . ?
C5 C3 C2 123.02(10) . . ?
C5 C3 C4 60.58(7) . . ?
C2 C3 C4 123.47(10) . . ?
C5 C3 H3 113.3 . . ?
C2 C3 H3 113.3 . . ?
C4 C3 H3 113.3 . . ?
C6 C4 C7 115.44(10) . . ?
C6 C4 C5 116.90(9) . . ?
C7 C4 C5 119.86(10) . . ?
C6 C4 C3 117.65(9) . . ?
C7 C4 C3 116.93(9) . . ?
C5 C4 C3 57.99(7) . . ?
C3 C5 C13 124.82(10) . . ?
C3 C5 C4 61.43(7) . . ?
C13 C5 C4 127.82(10) . . ?
C3 C5 C15 123.99(10) . . ?
C13 C5 C15 90.86(9) . . ?
C4 C5 C15 131.15(10) . . ?
O2 C6 O3 122.67(11) . . ?
O2 C6 C4 123.57(10) . . ?
O3 C6 C4 113.76(10) . . ?
C8 C7 C12 119.06(11) . . ?
C8 C7 C4 120.40(10) . . ?
C12 C7 C4 120.46(10) . . ?
C9 C8 C7 120.45(11) . . ?
C9 C8 H8 119.8 . . ?
C7 C8 H8 119.8 . . ?
C10 C9 C8 120.20(11) . . ?
C10 C9 H9 119.9 . . ?
C8 C9 H9 119.9 . . ?
C9 C10 C11 119.88(11) . . ?
C9 C10 H10 120.1 . . ?
C11 C10 H10 120.1 . . ?
C10 C11 C12 119.83(11) . . ?
C10 C11 H11 120.1 . . ?
C12 C11 H11 120.1 . . ?
C11 C12 C7 120.58(11) . . ?
C11 C12 H12 119.7 . . ?
C7 C12 H12 119.7 . . ?
C5 C13 C14 86.89(9) . . ?
C5 C13 H13A 114.2 . . ?
C14 C13 H13A 114.2 . . ?
C5 C13 H13B 114.2 . . ?
C14 C13 H13B 114.2 . . ?
H13A C13 H13B 111.3 . . ?
C15 C14 C13 89.02(9) . . ?
C15 C14 H14A 113.8 . . ?
C13 C14 H14A 113.8 . . ?
C15 C14 H14B 113.8 . . ?
C13 C14 H14B 113.8 . . ?
H14A C14 H14B 111.0 . . ?
C5 C15 C14 86.77(9) . . ?
C5 C15 H15A 114.2 . . ?
C14 C15 H15A 114.2 . . ?
C5 C15 H15B 114.2 . . ?
C14 C15 H15B 114.2 . . ?
H15A C15 H15B 111.4 . . ?

loop_
_geom_bond_atom_site_label_1
_geom_bond_atom_site_label_2
_geom_bond_distance
_geom_bond_site_symmetry_2
_geom_bond_publ_flag
O1 C2 1.4154(14) . ?
O1 C1 1.4213(16) . ?
O2 C6 1.2299(14) . ?
O3 C6 1.3154(14) . ?
O3 H3A 0.889(18) . ?
C1 H1A 0.9800 . ?
C1 H1B 0.9800 . ?
C1 H1C 0.9800 . ?
C2 C3 1.5023(16) . ?
C2 H2A 0.9900 . ?
C2 H2B 0.9900 . ?
C3 C5 1.4876(16) . ?
C3 C4 1.5407(15) . ?
C3 H3 1.0000 . ?
C4 C6 1.4834(16) . ?
C4 C7 1.5044(15) . ?
C4 C5 1.5282(16) . ?
C5 C13 1.5257(16) . ?
C5 C15 1.5311(16) . ?
C7 C8 1.3926(17) . ?
C7 C12 1.3932(17) . ?
C8 C9 1.3898(17) . ?
C8 H8 0.9500 . ?
C9 C10 1.3857(18) . ?
C9 H9 0.9500 . ?
C10 C11 1.3911(18) . ?
C10 H10 0.9500 . ?
C11 C12 1.3918(16) . ?
C11 H11 0.9500 . ?
C12 H12 0.9500 . ?
C13 C14 1.5543(17) . ?
C13 H13A 0.9900 . ?
C13 H13B 0.9900 . ?
C14 C15 1.5522(17) . ?
C14 H14A 0.9900 . ?
C14 H14B 0.9900 . ?
C15 H15A 0.9900 . ?
C15 H15B 0.9900 . ?

loop_
_geom_torsion_atom_site_label_1
_geom_torsion_atom_site_label_2
_geom_torsion_atom_site_label_3
_geom_torsion_atom_site_label_4
_geom_torsion
_geom_torsion_site_symmetry_1
_geom_torsion_site_symmetry_2
_geom_torsion_site_symmetry_3
_geom_torsion_site_symmetry_4
_geom_torsion_publ_flag
C1 O1 C2 C3 -170.95(11) . . . . ?
O1 C2 C3 C5 -85.97(13) . . . . ?
O1 C2 C3 C4 -160.15(10) . . . . ?
C5 C3 C4 C6 -105.95(11) . . . . ?
C2 C3 C4 C6 6.21(16) . . . . ?
C5 C3 C4 C7 109.94(11) . . . . ?
C2 C3 C4 C7 -137.90(11) . . . . ?
C2 C3 C4 C5 112.15(13) . . . . ?
C2 C3 C5 C13 128.99(12) . . . . ?
C4 C3 C5 C13 -118.14(12) . . . . ?
C2 C3 C5 C4 -112.87(12) . . . . ?
C2 C3 C5 C15 9.57(17) . . . . ?
C4 C3 C5 C15 122.44(12) . . . . ?
C6 C4 C5 C3 107.25(11) . . . . ?
C7 C4 C5 C3 -104.89(11) . . . . ?
C6 C4 C5 C13 -139.15(12) . . . . ?
C7 C4 C5 C13 8.71(17) . . . . ?
C3 C4 C5 C13 113.60(13) . . . . ?
C6 C4 C5 C15 -4.44(18) . . . . ?
C7 C4 C5 C15 143.42(12) . . . . ?
C3 C4 C5 C15 -111.69(14) . . . . ?
C7 C4 C6 O2 -167.14(11) . . . . ?
C5 C4 C6 O2 -17.87(16) . . . . ?
C3 C4 C6 O2 48.22(16) . . . . ?
C7 C4 C6 O3 12.61(14) . . . . ?
C5 C4 C6 O3 161.89(10) . . . . ?
C3 C4 C6 O3 -132.02(11) . . . . ?
C6 C4 C7 C8 -96.18(13) . . . . ?
C5 C4 C7 C8 115.52(12) . . . . ?
C3 C4 C7 C8 48.71(15) . . . . ?
C6 C4 C7 C12 80.54(14) . . . . ?
C5 C4 C7 C12 -67.76(15) . . . . ?
C3 C4 C7 C12 -134.56(11) . . . . ?
C12 C7 C8 C9 0.14(18) . . . . ?
C4 C7 C8 C9 176.91(11) . . . . ?
C7 C8 C9 C10 0.08(19) . . . . ?
C8 C9 C10 C11 -0.12(19) . . . . ?
C9 C10 C11 C12 -0.06(19) . . . . ?
C10 C11 C12 C7 0.29(19) . . . . ?
C8 C7 C12 C11 -0.32(18) . . . . ?
C4 C7 C12 C11 -177.09(11) . . . . ?
C3 C5 C13 C14 -114.55(12) . . . . ?
C4 C5 C13 C14 166.84(11) . . . . ?
C15 C5 C13 C14 19.20(9) . . . . ?
C5 C13 C14 C15 -18.93(9) . . . . ?
C3 C5 C15 C14 115.11(12) . . . . ?
C13 C5 C15 C14 -19.23(9) . . . . ?
C4 C5 C15 C14 -165.07(12) . . . . ?
C13 C14 C15 C5 18.86(9) . . . . ?
